data_4129025
loop_
_publ_author_name
'Xu, Jiasu'
'Rawal, Viresh H.'

_publ_section_title
;
 Total Synthesis of (-)-Ambiguine P.
;
_journal_issue 12
_journal_name_full 'Journal of the American Chemical Society'
_journal_page_first 4820
_journal_page_last 4823
_journal_paper_doi 10.1021/jacs.9b01739
_journal_volume 141
_journal_year 2019
_chemical_formula_moiety 'C24 H31 N O'
_chemical_formula_sum 'C24 H31 N O'
_chemical_formula_weight 349.50
_space_group_crystal_system monoclinic
_space_group_IT_number 4
_space_group_name_Hall 'P 2yb'
_space_group_name_H-M_alt 'P 1 21 1'
_atom_sites_solution_hydrogens mixed
_atom_sites_solution_primary dual
_atom_sites_solution_secondary difmap
_audit_creation_date 2018-07-02
_audit_creation_method
;
Olex2 1.2
(compiled 2018.05.29 svn.r3508 for OlexSys, GUI svn.r5506)
;
_cell_angle_alpha 90
_cell_angle_beta 105.587(11)
_cell_angle_gamma 90
_cell_formula_units_Z 4
_cell_length_a 10.883(4)
_cell_length_b 14.071(6)
_cell_length_c 13.651(6)
_cell_measurement_reflns_used 9957
_cell_measurement_temperature 100(2)
_cell_measurement_theta_max 23.06
_cell_measurement_theta_min 2.42
_cell_volume 2013.6(14)
_computing_cell_refinement 'SAINT V.8.35A (Bruker AXS Inc., 2013)'
_computing_data_collection 'APEX3 v.2015.9-0 (Bruker AXS Inc., 2015)'
_computing_data_reduction 'SAINT V.8.35A (Bruker AXS Inc., 2013)'
_computing_molecular_graphics
;
OLEX2: a complete structure solution, refinement and analysis program 
Dolomanov et al., 2009

Mercury: visualization and analysis of crystal structures
Macrae, et al., 2006

O. V. Dolomanov, L. J. Bourhis, R. J. Gildea, J. A. K. Howard and H. Puschmann.
J. Appl. Cryst. (2009). 42, 339-341;

C. F. Macrae, P. R. Edgington, P. McCabe, E. Pidcock, G. P. Shields, R. Taylor,
M. Towler and J. van de Streek, J. Appl. Cryst. (2006). 39, 453-457.
;
_computing_publication_material
;
 APEX3 v.2015.5-2 (Bruker AXS Inc., 2015)
 OLEX2 (Dolomanov et al., 2009)
;
_computing_structure_refinement 'ShelXL (Sheldrick, 2018)'
_computing_structure_solution 'ShelXT (Sheldrick, 2015)'
_diffrn_ambient_temperature 100(2)
_diffrn_detector 'Bruker PHOTON 100'
_diffrn_detector_area_resol_mean 10.4167
_diffrn_detector_type CMOS
_diffrn_measured_fraction_theta_full 0.977
_diffrn_measured_fraction_theta_max 0.977
_diffrn_measurement_device_type 'Bruker D8 Venture'
_diffrn_measurement_method 'omega and phi scans'
_diffrn_radiation_monochromator mirrors
_diffrn_radiation_type MoK\a
_diffrn_radiation_wavelength 0.71073
_diffrn_reflns_av_R_equivalents 0.1216
_diffrn_reflns_av_unetI/netI 0.0863
_diffrn_reflns_Laue_measured_fraction_full 0.977
_diffrn_reflns_Laue_measured_fraction_max 0.977
_diffrn_reflns_limit_h_max 12
_diffrn_reflns_limit_h_min -12
_diffrn_reflns_limit_k_max 16
_diffrn_reflns_limit_k_min -16
_diffrn_reflns_limit_l_max 16
_diffrn_reflns_limit_l_min -16
_diffrn_reflns_number 31216
_diffrn_reflns_point_group_measured_fraction_full 0.946
_diffrn_reflns_point_group_measured_fraction_max 0.946
_diffrn_reflns_theta_full 25.106
_diffrn_reflns_theta_max 25.106
_diffrn_reflns_theta_min 2.423
_diffrn_source 'micro-focus X-ray tube'
_diffrn_source_type 'INCOATEC ImuS'
_diffrn_standards_number 0
_exptl_absorpt_coefficient_mu 0.069
_exptl_absorpt_correction_T_max 0.7452
_exptl_absorpt_correction_T_min 0.6280
_exptl_absorpt_correction_type multi-scan
_exptl_absorpt_process_details
;
SADABS-2016/2 (Bruker,2016/2) was used for absorption correction. 
wR2(int) was 0.1259 before and 0.0713 after correction. 
The Ratio of minimum to maximum transmission is 0.8427. 
;
_exptl_crystal_colour colourless
_exptl_crystal_colour_primary colourless
_exptl_crystal_density_diffrn 1.153
_exptl_crystal_description block
_exptl_crystal_F_000 760
_exptl_crystal_size_max 0.387
_exptl_crystal_size_mid 0.251
_exptl_crystal_size_min 0.114
_refine_diff_density_max 0.179
_refine_diff_density_min -0.231
_refine_diff_density_rms 0.044
_refine_ls_abs_structure_details
;
 Flack x determined using 1754 quotients [(I+)-(I-)]/[(I+)+(I-)]
 (Parsons, Flack and Wagner, Acta Cryst. B69 (2013) 249-259).
;
_refine_ls_abs_structure_Flack 0.2(10)
_refine_ls_extinction_method none
_refine_ls_goodness_of_fit_ref 1.028
_refine_ls_hydrogen_treatment mixed
_refine_ls_matrix_type full
_refine_ls_number_parameters 489
_refine_ls_number_reflns 6779
_refine_ls_number_restraints 1
_refine_ls_restrained_S_all 1.028
_refine_ls_R_factor_all 0.1015
_refine_ls_R_factor_gt 0.0543
_refine_ls_shift/su_max 0.000
_refine_ls_shift/su_mean 0.000
_refine_ls_structure_factor_coef Fsqd
_refine_ls_weighting_details 'w=1/[\s^2^(Fo^2^)+(0.0832P)^2^] where P=(Fo^2^+2Fc^2^)/3'
_refine_ls_weighting_scheme calc
_refine_ls_wR_factor_gt 0.1276
_refine_ls_wR_factor_ref 0.1494
_reflns_Friedel_coverage 0.854
_reflns_Friedel_fraction_full 0.912
_reflns_Friedel_fraction_max 0.912
_reflns_number_gt 4615
_reflns_number_total 6779
_reflns_threshold_expression 'I > 2\s(I)'
_cod_data_source_file ja9b01739_si_002.cif
_cod_data_source_block 0632
_cod_original_cell_volume 2013.7(14)
_cod_database_code 4129025
_shelx_shelxl_version_number 2018/1
_shelx_space_group_comment
;
The symmetry employed for this shelxl refinement is uniquely defined
by the following loop, which should always be used as a source of
symmetry information in preference to the above space-group names.
They are only intended as comments.
;
_shelx_estimated_absorpt_t_max 0.992
_shelx_estimated_absorpt_t_min 0.974
_olex2_refinement_description
;
1. Fixed Uiso
 At 1.2 times of:
  All C(H) groups, All C(H,H) groups
 At 1.5 times of:
  All C(H,H,H) groups
2.a Ternary CH refined with riding coordinates:
 C8(H8), C9(H9), C18(H18), C32(H32), C33(H33), C42(H42)
2.b Secondary CH2 refined with riding coordinates:
 C13(H13A,H13B), C14(H14A,H14B), C20(H20A,H20B), C37(H37A,H37B), C38(H38A,
 H38B), C44(H44A,H44B)
2.c Aromatic/amide H refined with riding coordinates:
 C2(H2), C3(H3), C4(H4), C26(H26), C27(H27), C28(H28)
2.d Idealised Me refined as rotating group:
 C11(H11A,H11B,H11C), C12(H12A,H12B,H12C), C16(H16A,H16B,H16C), C17(H17A,H17B,
 H17C), C23(H23A,H23B,H23C), C24(H24A,H24B,H24C), C35(H35A,H35B,H35C), C36(H36A,
 H36B,H36C), C40(H40A,H40B,H40C), C41(H41A,H41B,H41C), C47(H47A,H47B,H47C),
 C48(H48A,H48B,H48C)
;
_olex2_submission_special_instructions 'No special instructions were received'

loop_
_space_group_symop_operation_xyz
'x, y, z'
'-x, y+1/2, -z'

loop_
_atom_site_label
_atom_site_type_symbol
_atom_site_fract_x
_atom_site_fract_y
_atom_site_fract_z
_atom_site_U_iso_or_equiv
_atom_site_adp_type
_atom_site_occupancy
_atom_site_site_symmetry_order
_atom_site_calc_flag
_atom_site_refinement_flags_posn
O1 O 0.6646(3) 0.3809(2) 1.0162(2) 0.0454(8) Uani 1 1 d .
N1 N 0.3326(4) 0.4510(3) 0.7456(3) 0.0381(10) Uani 1 1 d .
H1 H 0.330(5) 0.502(5) 0.714(4) 0.068(19) Uiso 1 1 d .
C1 C 0.2375(4) 0.4245(3) 0.7886(3) 0.0366(11) Uani 1 1 d .
C2 C 0.1205(4) 0.4649(3) 0.7887(4) 0.0424(12) Uani 1 1 d .
H2 H 0.088561 0.519305 0.748706 0.051 Uiso 1 1 calc R
C3 C 0.0538(5) 0.4229(3) 0.8487(4) 0.0451(13) Uani 1 1 d .
H3 H -0.026171 0.449148 0.849959 0.054 Uiso 1 1 calc R
C4 C 0.0986(4) 0.3422(4) 0.9088(4) 0.0430(12) Uani 1 1 d .
H4 H 0.049499 0.316516 0.950487 0.052 Uiso 1 1 calc R
C5 C 0.2130(4) 0.3001(3) 0.9080(3) 0.0362(11) Uani 1 1 d .
C6 C 0.2802(4) 0.3418(3) 0.8449(3) 0.0350(11) Uani 1 1 d .
C7 C 0.4022(4) 0.3183(3) 0.8337(3) 0.0341(11) Uani 1 1 d .
C8 C 0.4703(4) 0.2338(3) 0.8919(3) 0.0341(11) Uani 1 1 d .
H8 H 0.440748 0.175759 0.849961 0.041 Uiso 1 1 calc R
C9 C 0.4261(4) 0.2252(3) 0.9905(3) 0.0365(11) Uani 1 1 d .
H9 H 0.447329 0.287166 1.026940 0.044 Uiso 1 1 calc R
C10 C 0.2768(4) 0.2128(3) 0.9680(3) 0.0411(12) Uani 1 1 d .
C11 C 0.2409(5) 0.2039(4) 1.0693(4) 0.0532(14) Uani 1 1 d .
H11A H 0.277717 0.257173 1.113721 0.080 Uiso 1 1 calc GR
H11B H 0.274379 0.143929 1.102445 0.080 Uiso 1 1 calc GR
H11C H 0.147873 0.204798 1.056134 0.080 Uiso 1 1 calc GR
C12 C 0.2299(5) 0.1238(4) 0.9029(4) 0.0474(13) Uani 1 1 d .
H12A H 0.138280 0.115428 0.894474 0.071 Uiso 1 1 calc GR
H12B H 0.275864 0.067776 0.936897 0.071 Uiso 1 1 calc GR
H12C H 0.245955 0.131423 0.836090 0.071 Uiso 1 1 calc GR
C13 C 0.5022(5) 0.1490(4) 1.0620(4) 0.0445(12) Uani 1 1 d .
H13A H 0.476483 0.148987 1.126236 0.053 Uiso 1 1 calc R
H13B H 0.482217 0.085704 1.030046 0.053 Uiso 1 1 calc R
C14 C 0.6453(4) 0.1667(4) 1.0854(3) 0.0429(12) Uani 1 1 d .
H14A H 0.665331 0.228666 1.120406 0.051 Uiso 1 1 calc R
H14B H 0.690824 0.116770 1.132400 0.051 Uiso 1 1 calc R
C15 C 0.6940(4) 0.1671(3) 0.9909(4) 0.0410(12) Uani 1 1 d .
C16 C 0.6774(5) 0.0688(3) 0.9401(4) 0.0507(13) Uani 1 1 d .
H16A H 0.586373 0.054078 0.914974 0.076 Uiso 1 1 calc GR
H16B H 0.719260 0.020702 0.989764 0.076 Uiso 1 1 calc GR
H16C H 0.716157 0.069029 0.883007 0.076 Uiso 1 1 calc GR
C17 C 0.8365(4) 0.1912(4) 1.0188(4) 0.0511(14) Uani 1 1 d .
H17A H 0.864705 0.196510 0.956619 0.077 Uiso 1 1 calc GR
H17B H 0.884809 0.140784 1.061945 0.077 Uiso 1 1 calc GR
H17C H 0.851044 0.251697 1.055657 0.077 Uiso 1 1 calc GR
C18 C 0.6176(4) 0.2404(3) 0.9116(3) 0.0350(11) Uani 1 1 d .
H18 H 0.636321 0.224857 0.845576 0.042 Uiso 1 1 calc R
C19 C 0.6532(4) 0.3437(3) 0.9330(3) 0.0377(11) Uani 1 1 d .
C20 C 0.6703(4) 0.4031(3) 0.8451(3) 0.0418(12) Uani 1 1 d .
H20A H 0.748175 0.381021 0.827687 0.050 Uiso 1 1 calc R
H20B H 0.685142 0.469795 0.868424 0.050 Uiso 1 1 calc R
C21 C 0.5566(4) 0.4016(3) 0.7455(3) 0.0363(11) Uani 1 1 d .
C22 C 0.4340(4) 0.3876(3) 0.7744(3) 0.0359(11) Uani 1 1 d .
C23 C 0.5705(4) 0.3236(4) 0.6711(3) 0.0440(12) Uani 1 1 d .
H23A H 0.561892 0.261252 0.700477 0.066 Uiso 1 1 calc GR
H23B H 0.654626 0.328486 0.658142 0.066 Uiso 1 1 calc GR
H23C H 0.503997 0.331194 0.607026 0.066 Uiso 1 1 calc GR
C24 C 0.5597(5) 0.4974(4) 0.6918(4) 0.0471(13) Uani 1 1 d .
H24A H 0.491691 0.498809 0.628030 0.071 Uiso 1 1 calc GR
H24B H 0.642518 0.505151 0.677230 0.071 Uiso 1 1 calc GR
H24C H 0.546866 0.549180 0.736035 0.071 Uiso 1 1 calc GR
O2 O 0.2663(3) 0.6184(3) 0.6261(3) 0.0547(9) Uani 1 1 d .
N2 N 0.2049(4) 0.9070(3) 0.7644(3) 0.0401(10) Uani 1 1 d .
H2A H 0.263(5) 0.924(4) 0.812(4) 0.048(16) Uiso 1 1 d .
C25 C 0.0806(4) 0.8931(3) 0.7659(3) 0.0365(11) Uani 1 1 d .
C26 C 0.0132(5) 0.9184(3) 0.8351(4) 0.0457(12) Uani 1 1 d .
H26 H 0.052029 0.952296 0.895631 0.055 Uiso 1 1 calc R
C27 C -0.1132(5) 0.8916(4) 0.8110(4) 0.0487(13) Uani 1 1 d .
H27 H -0.162902 0.909147 0.855610 0.058 Uiso 1 1 calc R
C28 C -0.1714(5) 0.8393(4) 0.7229(4) 0.0487(13) Uani 1 1 d .
H28 H -0.258337 0.821257 0.710673 0.058 Uiso 1 1 calc R
C29 C -0.1057(4) 0.8139(3) 0.6544(4) 0.0415(12) Uani 1 1 d .
C30 C 0.0213(4) 0.8440(3) 0.6766(3) 0.0351(11) Uani 1 1 d .
C31 C 0.1113(4) 0.8286(3) 0.6208(3) 0.0321(10) Uani 1 1 d .
C32 C 0.0686(4) 0.7743(3) 0.5209(3) 0.0369(11) Uani 1 1 d .
H32 H 0.028660 0.821193 0.466660 0.044 Uiso 1 1 calc R
C33 C -0.0374(5) 0.7049(4) 0.5315(4) 0.0432(12) Uani 1 1 d .
H33 H 0.001327 0.663728 0.591623 0.052 Uiso 1 1 calc R
C34 C -0.1524(5) 0.7566(4) 0.5557(4) 0.0477(13) Uani 1 1 d .
C35 C -0.2509(6) 0.6825(5) 0.5686(5) 0.0754(19) Uani 1 1 d .
H35A H -0.208811 0.635060 0.619096 0.113 Uiso 1 1 calc GR
H35B H -0.288150 0.650979 0.503301 0.113 Uiso 1 1 calc GR
H35C H -0.318425 0.714119 0.591507 0.113 Uiso 1 1 calc GR
C36 C -0.2182(5) 0.8266(5) 0.4707(4) 0.0625(16) Uani 1 1 d .
H36A H -0.289857 0.857493 0.488757 0.094 Uiso 1 1 calc GR
H36B H -0.249872 0.791883 0.406623 0.094 Uiso 1 1 calc GR
H36C H -0.156772 0.874915 0.462716 0.094 Uiso 1 1 calc GR
C37 C -0.0744(5) 0.6387(4) 0.4393(4) 0.0572(15) Uani 1 1 d .
H37A H -0.138488 0.592272 0.448951 0.069 Uiso 1 1 calc R
H37B H -0.113690 0.676465 0.377634 0.069 Uiso 1 1 calc R
C38 C 0.0408(6) 0.5858(4) 0.4242(4) 0.0584(15) Uani 1 1 d .
H38A H 0.078819 0.547392 0.485639 0.070 Uiso 1 1 calc R
H38B H 0.012413 0.541626 0.366089 0.070 Uiso 1 1 calc R
C39 C 0.1420(5) 0.6514(4) 0.4045(4) 0.0472(13) Uani 1 1 d .
C40 C 0.0895(5) 0.7045(4) 0.3024(3) 0.0557(14) Uani 1 1 d .
H40A H 0.019218 0.746132 0.307291 0.084 Uiso 1 1 calc GR
H40B H 0.058384 0.658154 0.247748 0.084 Uiso 1 1 calc GR
H40C H 0.157634 0.742662 0.287627 0.084 Uiso 1 1 calc GR
C41 C 0.2583(5) 0.5936(4) 0.3965(4) 0.0592(15) Uani 1 1 d .
H41A H 0.324719 0.636740 0.386922 0.089 Uiso 1 1 calc GR
H41B H 0.233247 0.550091 0.338484 0.089 Uiso 1 1 calc GR
H41C H 0.291169 0.556882 0.459128 0.089 Uiso 1 1 calc GR
C42 C 0.1823(4) 0.7277(3) 0.4904(3) 0.0386(11) Uani 1 1 d .
H42 H 0.225126 0.779811 0.462236 0.046 Uiso 1 1 calc R
C43 C 0.2767(4) 0.6951(3) 0.5867(3) 0.0400(12) Uani 1 1 d .
C44 C 0.3876(4) 0.7594(3) 0.6353(4) 0.0445(12) Uani 1 1 d .
H44A H 0.445542 0.761247 0.590535 0.053 Uiso 1 1 calc R
H44B H 0.435305 0.730279 0.700446 0.053 Uiso 1 1 calc R
C45 C 0.3543(4) 0.8645(3) 0.6572(3) 0.0397(11) Uani 1 1 d .
C46 C 0.2254(4) 0.8657(3) 0.6774(3) 0.0368(11) Uani 1 1 d .
C47 C 0.3571(5) 0.9314(4) 0.5700(4) 0.0475(13) Uani 1 1 d .
H47A H 0.287581 0.914990 0.510129 0.071 Uiso 1 1 calc GR
H47B H 0.438971 0.925033 0.553532 0.071 Uiso 1 1 calc GR
H47C H 0.346457 0.997019 0.590195 0.071 Uiso 1 1 calc GR
C48 C 0.4586(4) 0.8981(4) 0.7512(4) 0.0508(13) Uani 1 1 d .
H48A H 0.444134 0.965015 0.764857 0.076 Uiso 1 1 calc GR
H48B H 0.542462 0.891275 0.738336 0.076 Uiso 1 1 calc GR
H48C H 0.455402 0.859537 0.810256 0.076 Uiso 1 1 calc GR

loop_
_atom_site_aniso_label
_atom_site_aniso_U_11
_atom_site_aniso_U_22
_atom_site_aniso_U_33
_atom_site_aniso_U_23
_atom_site_aniso_U_13
_atom_site_aniso_U_12
O1 0.054(2) 0.040(2) 0.0331(18) -0.0016(16) -0.0029(15) -0.0032(16)
N1 0.039(2) 0.034(2) 0.039(2) 0.006(2) 0.005(2) 0.003(2)
C1 0.037(3) 0.035(3) 0.034(3) 0.003(2) 0.003(2) 0.000(2)
C2 0.037(3) 0.035(3) 0.050(3) 0.001(2) 0.003(2) 0.003(2)
C3 0.036(3) 0.045(3) 0.052(3) -0.001(3) 0.007(2) 0.002(2)
C4 0.037(3) 0.043(3) 0.049(3) -0.003(3) 0.010(2) -0.001(2)
C5 0.037(3) 0.036(3) 0.033(3) -0.005(2) 0.004(2) -0.003(2)
C6 0.037(3) 0.034(3) 0.030(2) -0.004(2) 0.001(2) -0.002(2)
C7 0.037(3) 0.033(3) 0.028(2) -0.004(2) 0.001(2) 0.003(2)
C8 0.039(3) 0.026(2) 0.034(2) 0.002(2) 0.004(2) 0.0021(19)
C9 0.042(3) 0.033(3) 0.032(2) 0.003(2) 0.005(2) 0.000(2)
C10 0.042(3) 0.035(3) 0.044(3) -0.002(2) 0.009(2) -0.004(2)
C11 0.057(3) 0.055(3) 0.052(3) 0.013(3) 0.021(3) 0.008(3)
C12 0.040(3) 0.039(3) 0.058(3) 0.001(3) 0.004(2) -0.007(2)
C13 0.051(3) 0.042(3) 0.037(3) 0.007(2) 0.008(2) 0.002(2)
C14 0.046(3) 0.040(3) 0.037(3) 0.009(2) 0.001(2) 0.005(2)
C15 0.040(3) 0.037(3) 0.041(3) 0.000(2) 0.002(2) 0.002(2)
C16 0.054(3) 0.040(3) 0.051(3) -0.003(3) 0.002(3) 0.007(2)
C17 0.042(3) 0.052(3) 0.052(3) 0.007(3) 0.001(2) 0.007(2)
C18 0.034(2) 0.035(3) 0.033(2) 0.000(2) 0.003(2) 0.004(2)
C19 0.033(2) 0.039(3) 0.035(3) 0.003(2) 0.000(2) 0.003(2)
C20 0.040(3) 0.041(3) 0.041(3) 0.005(2) 0.006(2) -0.005(2)
C21 0.041(3) 0.039(3) 0.027(2) 0.003(2) 0.006(2) 0.003(2)
C22 0.040(3) 0.034(3) 0.031(2) 0.004(2) 0.004(2) 0.003(2)
C23 0.045(3) 0.054(3) 0.032(2) 0.002(2) 0.007(2) 0.007(2)
C24 0.048(3) 0.049(3) 0.046(3) 0.007(3) 0.016(3) 0.003(3)
O2 0.067(2) 0.041(2) 0.053(2) 0.0133(18) 0.0120(18) 0.0098(18)
N2 0.041(2) 0.046(3) 0.031(2) -0.005(2) 0.005(2) -0.002(2)
C25 0.040(3) 0.035(3) 0.035(2) 0.005(2) 0.011(2) 0.005(2)
C26 0.056(3) 0.039(3) 0.041(3) 0.003(2) 0.011(3) 0.003(2)
C27 0.056(3) 0.043(3) 0.053(3) 0.002(3) 0.025(3) 0.008(3)
C28 0.042(3) 0.050(3) 0.057(3) 0.005(3) 0.018(3) 0.004(2)
C29 0.040(3) 0.037(3) 0.047(3) 0.005(2) 0.011(2) 0.004(2)
C30 0.039(3) 0.031(3) 0.033(2) 0.002(2) 0.005(2) -0.001(2)
C31 0.036(2) 0.026(2) 0.030(2) -0.001(2) 0.002(2) -0.002(2)
C32 0.041(3) 0.035(3) 0.029(2) 0.001(2) 0.000(2) -0.004(2)
C33 0.047(3) 0.040(3) 0.040(3) 0.000(2) 0.009(2) -0.008(2)
C34 0.043(3) 0.048(3) 0.048(3) -0.007(3) 0.007(2) -0.005(2)
C35 0.062(4) 0.073(4) 0.097(5) -0.023(4) 0.030(4) -0.030(3)
C36 0.048(3) 0.076(4) 0.051(3) -0.005(3) -0.009(3) 0.010(3)
C37 0.059(3) 0.051(4) 0.059(3) -0.013(3) 0.013(3) -0.020(3)
C38 0.078(4) 0.043(3) 0.058(3) -0.015(3) 0.025(3) -0.018(3)
C39 0.056(3) 0.041(3) 0.042(3) -0.014(2) 0.009(3) -0.011(2)
C40 0.066(4) 0.061(4) 0.034(3) -0.010(3) 0.002(3) -0.014(3)
C41 0.075(4) 0.047(3) 0.058(3) -0.014(3) 0.022(3) -0.003(3)
C42 0.043(3) 0.035(3) 0.034(3) 0.001(2) 0.003(2) -0.001(2)
C43 0.050(3) 0.032(3) 0.038(3) 0.000(2) 0.012(2) 0.006(2)
C44 0.043(3) 0.047(3) 0.038(3) 0.008(2) 0.003(2) 0.008(2)
C45 0.040(3) 0.043(3) 0.032(2) -0.001(2) 0.002(2) -0.003(2)
C46 0.039(3) 0.035(3) 0.032(2) 0.002(2) 0.002(2) -0.001(2)
C47 0.047(3) 0.048(3) 0.047(3) 0.004(3) 0.011(2) -0.006(2)
C48 0.037(3) 0.067(4) 0.042(3) -0.011(3) 0.000(2) -0.005(3)

loop_
_atom_type_symbol
_atom_type_description
_atom_type_scat_dispersion_real
_atom_type_scat_dispersion_imag
_atom_type_scat_source
C C 0.0033 0.0016 'International Tables Vol C Tables 4.2.6.8 and 6.1.1.4'
H H 0.0000 0.0000 'International Tables Vol C Tables 4.2.6.8 and 6.1.1.4'
N N 0.0061 0.0033 'International Tables Vol C Tables 4.2.6.8 and 6.1.1.4'
O O 0.0106 0.0060 'International Tables Vol C Tables 4.2.6.8 and 6.1.1.4'

loop_
_geom_angle_atom_site_label_1
_geom_angle_atom_site_label_2
_geom_angle_atom_site_label_3
_geom_angle
C1 N1 H1 122(4)
C1 N1 C22 109.7(4)
C22 N1 H1 128(4)
N1 C1 C2 133.2(4)
N1 C1 C6 106.4(4)
C2 C1 C6 120.3(4)
C1 C2 H2 121.4
C3 C2 C1 117.2(5)
C3 C2 H2 121.4
C2 C3 H3 118.6
C2 C3 C4 122.8(5)
C4 C3 H3 118.6
C3 C4 H4 119.6
C5 C4 C3 120.8(4)
C5 C4 H4 119.6
C4 C5 C6 116.5(4)
C4 C5 C10 128.2(4)
C6 C5 C10 115.4(4)
C1 C6 C7 108.5(4)
C5 C6 C1 122.3(4)
C5 C6 C7 128.9(4)
C6 C7 C8 118.1(4)
C22 C7 C6 106.9(4)
C22 C7 C8 134.8(4)
C7 C8 H8 107.8
C7 C8 C9 107.2(4)
C7 C8 C18 112.5(4)
C9 C8 H8 107.8
C9 C8 C18 113.6(4)
C18 C8 H8 107.8
C8 C9 H9 106.2
C8 C9 C10 112.5(4)
C10 C9 H9 106.2
C13 C9 C8 111.5(4)
C13 C9 H9 106.2
C13 C9 C10 113.4(4)
C5 C10 C9 108.0(4)
C5 C10 C11 111.0(4)
C5 C10 C12 108.1(4)
C11 C10 C9 109.3(4)
C11 C10 C12 109.1(4)
C12 C10 C9 111.4(4)
C10 C11 H11A 109.5
C10 C11 H11B 109.5
C10 C11 H11C 109.5
H11A C11 H11B 109.5
H11A C11 H11C 109.5
H11B C11 H11C 109.5
C10 C12 H12A 109.5
C10 C12 H12B 109.5
C10 C12 H12C 109.5
H12A C12 H12B 109.5
H12A C12 H12C 109.5
H12B C12 H12C 109.5
C9 C13 H13A 109.3
C9 C13 H13B 109.3
H13A C13 H13B 108.0
C14 C13 C9 111.5(4)
C14 C13 H13A 109.3
C14 C13 H13B 109.3
C13 C14 H14A 109.0
C13 C14 H14B 109.0
H14A C14 H14B 107.8
C15 C14 C13 113.1(4)
C15 C14 H14A 109.0
C15 C14 H14B 109.0
C14 C15 C16 110.8(4)
C14 C15 C17 110.5(4)
C14 C15 C18 110.4(4)
C16 C15 C18 107.8(4)
C17 C15 C16 107.4(4)
C17 C15 C18 109.9(4)
C15 C16 H16A 109.5
C15 C16 H16B 109.5
C15 C16 H16C 109.5
H16A C16 H16B 109.5
H16A C16 H16C 109.5
H16B C16 H16C 109.5
C15 C17 H17A 109.5
C15 C17 H17B 109.5
C15 C17 H17C 109.5
H17A C17 H17B 109.5
H17A C17 H17C 109.5
H17B C17 H17C 109.5
C8 C18 C15 114.3(4)
C8 C18 H18 106.3
C15 C18 H18 106.3
C19 C18 C8 106.8(3)
C19 C18 C15 116.1(4)
C19 C18 H18 106.3
O1 C19 C18 123.1(4)
O1 C19 C20 119.7(4)
C18 C19 C20 117.2(4)
C19 C20 H20A 108.2
C19 C20 H20B 108.2
C19 C20 C21 116.2(4)
H20A C20 H20B 107.4
C21 C20 H20A 108.2
C21 C20 H20B 108.2
C22 C21 C20 108.8(3)
C22 C21 C23 109.5(4)
C22 C21 C24 112.0(4)
C23 C21 C20 112.9(4)
C23 C21 C24 107.1(4)
C24 C21 C20 106.7(4)
N1 C22 C21 122.3(4)
C7 C22 N1 108.5(4)
C7 C22 C21 129.2(4)
C21 C23 H23A 109.5
C21 C23 H23B 109.5
C21 C23 H23C 109.5
H23A C23 H23B 109.5
H23A C23 H23C 109.5
H23B C23 H23C 109.5
C21 C24 H24A 109.5
C21 C24 H24B 109.5
C21 C24 H24C 109.5
H24A C24 H24B 109.5
H24A C24 H24C 109.5
H24B C24 H24C 109.5
C25 N2 H2A 126(4)
C25 N2 C46 109.7(4)
C46 N2 H2A 123(4)
N2 C25 C26 132.6(4)
N2 C25 C30 106.4(4)
C26 C25 C30 121.0(4)
C25 C26 H26 121.8
C27 C26 C25 116.3(5)
C27 C26 H26 121.8
C26 C27 H27 118.7
C26 C27 C28 122.6(4)
C28 C27 H27 118.7
C27 C28 H28 119.3
C29 C28 C27 121.5(5)
C29 C28 H28 119.3
C28 C29 C30 116.1(5)
C28 C29 C34 128.8(4)
C30 C29 C34 115.1(4)
C25 C30 C31 108.8(4)
C29 C30 C25 122.4(4)
C29 C30 C31 128.7(4)
C30 C31 C32 118.2(4)
C46 C31 C30 106.9(4)
C46 C31 C32 134.8(4)
C31 C32 H32 107.4
C31 C32 C33 106.7(3)
C31 C32 C42 112.2(3)
C33 C32 H32 107.4
C33 C32 C42 115.2(4)
C42 C32 H32 107.4
C32 C33 H33 106.4
C32 C33 C34 112.8(4)
C34 C33 H33 106.4
C37 C33 C32 110.2(4)
C37 C33 H33 106.4
C37 C33 C34 114.2(4)
C29 C34 C33 109.6(4)
C29 C34 C35 109.5(4)
C29 C34 C36 107.5(4)
C35 C34 C33 109.4(4)
C35 C34 C36 108.8(5)
C36 C34 C33 112.1(4)
C34 C35 H35A 109.5
C34 C35 H35B 109.5
C34 C35 H35C 109.5
H35A C35 H35B 109.5
H35A C35 H35C 109.5
H35B C35 H35C 109.5
C34 C36 H36A 109.5
C34 C36 H36B 109.5
C34 C36 H36C 109.5
H36A C36 H36B 109.5
H36A C36 H36C 109.5
H36B C36 H36C 109.5
C33 C37 H37A 109.3
C33 C37 H37B 109.3
H37A C37 H37B 108.0
C38 C37 C33 111.4(4)
C38 C37 H37A 109.3
C38 C37 H37B 109.3
C37 C38 H38A 109.0
C37 C38 H38B 109.0
H38A C38 H38B 107.8
C39 C38 C37 113.0(4)
C39 C38 H38A 109.0
C39 C38 H38B 109.0
C38 C39 C40 110.1(4)
C38 C39 C41 110.0(5)
C38 C39 C42 110.8(4)
C40 C39 C42 107.8(4)
C41 C39 C40 107.7(4)
C41 C39 C42 110.3(4)
C39 C40 H40A 109.5
C39 C40 H40B 109.5
C39 C40 H40C 109.5
H40A C40 H40B 109.5
H40A C40 H40C 109.5
H40B C40 H40C 109.5
C39 C41 H41A 109.5
C39 C41 H41B 109.5
C39 C41 H41C 109.5
H41A C41 H41B 109.5
H41A C41 H41C 109.5
H41B C41 H41C 109.5
C32 C42 C39 114.0(4)
C32 C42 H42 106.3
C39 C42 H42 106.3
C43 C42 C32 107.5(4)
C43 C42 C39 115.8(4)
C43 C42 H42 106.3
O2 C43 C42 122.0(5)
O2 C43 C44 119.5(4)
C42 C43 C44 118.6(4)
C43 C44 H44A 108.1
C43 C44 H44B 108.1
C43 C44 C45 116.7(4)
H44A C44 H44B 107.3
C45 C44 H44A 108.1
C45 C44 H44B 108.1
C46 C45 C44 108.7(4)
C46 C45 C47 110.7(4)
C46 C45 C48 111.0(4)
C47 C45 C44 112.2(4)
C47 C45 C48 107.2(4)
C48 C45 C44 107.0(4)
N2 C46 C45 122.2(4)
C31 C46 N2 108.1(4)
C31 C46 C45 129.7(4)
C45 C47 H47A 109.5
C45 C47 H47B 109.5
C45 C47 H47C 109.5
H47A C47 H47B 109.5
H47A C47 H47C 109.5
H47B C47 H47C 109.5
C45 C48 H48A 109.5
C45 C48 H48B 109.5
C45 C48 H48C 109.5
H48A C48 H48B 109.5
H48A C48 H48C 109.5
H48B C48 H48C 109.5

loop_
_geom_bond_atom_site_label_1
_geom_bond_atom_site_label_2
_geom_bond_distance
O1 C19 1.226(5)
N1 H1 0.83(6)
N1 C1 1.371(6)
N1 C22 1.392(6)
C1 C2 1.394(6)
C1 C6 1.404(6)
C2 H2 0.9500
C2 C3 1.368(7)
C3 H3 0.9500
C3 C4 1.408(7)
C4 H4 0.9500
C4 C5 1.383(6)
C5 C6 1.400(6)
C5 C10 1.534(7)
C6 C7 1.416(6)
C7 C8 1.508(6)
C7 C22 1.370(6)
C8 H8 1.0000
C8 C9 1.551(6)
C8 C18 1.556(6)
C9 H9 1.0000
C9 C10 1.581(6)
C9 C13 1.534(6)
C10 C11 1.539(6)
C10 C12 1.542(7)
C11 H11A 0.9800
C11 H11B 0.9800
C11 H11C 0.9800
C12 H12A 0.9800
C12 H12B 0.9800
C12 H12C 0.9800
C13 H13A 0.9900
C13 H13B 0.9900
C13 C14 1.524(7)
C14 H14A 0.9900
C14 H14B 0.9900
C14 C15 1.521(6)
C15 C16 1.535(7)
C15 C17 1.532(7)
C15 C18 1.563(6)
C16 H16A 0.9800
C16 H16B 0.9800
C16 H16C 0.9800
C17 H17A 0.9800
C17 H17B 0.9800
C17 H17C 0.9800
C18 H18 1.0000
C18 C19 1.513(7)
C19 C20 1.514(6)
C20 H20A 0.9900
C20 H20B 0.9900
C20 C21 1.574(6)
C21 C22 1.504(6)
C21 C23 1.530(6)
C21 C24 1.538(7)
C23 H23A 0.9800
C23 H23B 0.9800
C23 H23C 0.9800
C24 H24A 0.9800
C24 H24B 0.9800
C24 H24C 0.9800
O2 C43 1.225(6)
N2 H2A 0.81(5)
N2 C25 1.373(6)
N2 C46 1.392(6)
C25 C26 1.389(7)
C25 C30 1.399(6)
C26 H26 0.9500
C26 C27 1.377(7)
C27 H27 0.9500
C27 C28 1.407(7)
C28 H28 0.9500
C28 C29 1.369(6)
C29 C30 1.399(6)
C29 C34 1.535(7)
C30 C31 1.409(6)
C31 C32 1.523(6)
C31 C46 1.377(6)
C32 H32 1.0000
C32 C33 1.547(6)
C32 C42 1.553(6)
C33 H33 1.0000
C33 C34 1.558(7)
C33 C37 1.531(7)
C34 C35 1.539(7)
C34 C36 1.544(7)
C35 H35A 0.9800
C35 H35B 0.9800
C35 H35C 0.9800
C36 H36A 0.9800
C36 H36B 0.9800
C36 H36C 0.9800
C37 H37A 0.9900
C37 H37B 0.9900
C37 C38 1.519(8)
C38 H38A 0.9900
C38 H38B 0.9900
C38 C39 1.515(7)
C39 C40 1.548(7)
C39 C41 1.533(7)
C39 C42 1.563(6)
C40 H40A 0.9800
C40 H40B 0.9800
C40 H40C 0.9800
C41 H41A 0.9800
C41 H41B 0.9800
C41 H41C 0.9800
C42 H42 1.0000
C42 C43 1.505(6)
C43 C44 1.511(7)
C44 H44A 0.9900
C44 H44B 0.9900
C44 C45 1.570(7)
C45 C46 1.501(6)
C45 C47 1.525(6)
C45 C48 1.542(6)
C47 H47A 0.9800
C47 H47B 0.9800
C47 H47C 0.9800
C48 H48A 0.9800
C48 H48B 0.9800
C48 H48C 0.9800
